data_7701563
loop_
_publ_author_name
'Urban, Mateusz'
'Durka, Krzysztof'
'G\'orka, Patrycja'
'Wiosna-Sa\/lyga, Gabriela'
'Nawara, Krzysztof'
'Jankowski, Piotr'
'Luli\'nski, Sergiusz'

_publ_section_title
;
 The effect of locking \p-conjugation in organoboron moieties in the
 structures of luminescent tetracoordinate boron complexes.
;
_journal_issue 24
_journal_name_full 'Dalton transactions (Cambridge, England : 2003)'
_journal_page_first 8642
_journal_page_last 8663
_journal_paper_doi 10.1039/c9dt01332f
_journal_volume 48
_journal_year 2019
_chemical_formula_moiety 'C51 H42 B2 N2 O3'
_chemical_formula_sum 'C51 H42 B2 N2 O3'
_chemical_formula_weight 752.48
_chemical_melting_point 305
_chemical_name_systematic
;
2,6-bis(N-phenyliminomethyl)-1,5-dihydroxynaphalene bis(diphenylborinic) complex, acetone solvate
;
_space_group_crystal_system triclinic
_space_group_IT_number 2
_space_group_name_Hall '-P 1'
_space_group_name_H-M_alt 'P -1'
_atom_sites_solution_hydrogens geom
_audit_creation_method SHELXL-2013
_audit_update_record
;
2017-01-23 deposited with the CCDC.	2019-05-09 downloaded from the CCDC.
;
_cell_angle_alpha 70.661(3)
_cell_angle_beta 85.036(3)
_cell_angle_gamma 82.674(3)
_cell_formula_units_Z 2
_cell_length_a 11.7219(4)
_cell_length_b 13.1009(4)
_cell_length_c 14.2731(5)
_cell_measurement_reflns_used 10366
_cell_measurement_temperature 110(1)
_cell_measurement_theta_max 75.0710
_cell_measurement_theta_min 3.2830
_cell_volume 2049.02(12)
_computing_cell_refinement
;
CrysAlisPro, Agilent Technologies,
Version 1.171.37.33 (release 27-03-2014 CrysAlis171 .NET)
(compiled Mar 27 2014,17:12:48)
;
_computing_data_collection
;
CrysAlisPro, Agilent Technologies,
Version 1.171.37.33 (release 27-03-2014 CrysAlis171 .NET)
(compiled Mar 27 2014,17:12:48)
;
_computing_data_reduction
;
CrysAlisPro, Agilent Technologies,
Version 1.171.37.33 (release 27-03-2014 CrysAlis171 .NET)
(compiled Mar 27 2014,17:12:48)
;
_diffrn_ambient_environment N~2~
_diffrn_ambient_temperature 110(1)
_diffrn_detector 'CCD plate'
_diffrn_detector_area_resol_mean 5.2195
_diffrn_detector_type Atlas
_diffrn_measured_fraction_theta_full 1.000
_diffrn_measured_fraction_theta_max 0.982
_diffrn_measurement_device 'four-circle diffractometer'
_diffrn_measurement_device_type 'SuperNova, Dual, Cu at zero, Atlas'
_diffrn_radiation_monochromator mirror
_diffrn_radiation_probe x-ray
_diffrn_radiation_type 'Cu K\a'
_diffrn_radiation_wavelength 1.54184
_diffrn_reflns_av_R_equivalents 0.0842
_diffrn_reflns_av_unetI/netI 0.0709
_diffrn_reflns_Laue_measured_fraction_full 1.000
_diffrn_reflns_Laue_measured_fraction_max 0.982
_diffrn_reflns_limit_h_max 13
_diffrn_reflns_limit_h_min -14
_diffrn_reflns_limit_k_max 16
_diffrn_reflns_limit_k_min -16
_diffrn_reflns_limit_l_max 17
_diffrn_reflns_limit_l_min -17
_diffrn_reflns_number 19365
_diffrn_reflns_point_group_measured_fraction_full 1.000
_diffrn_reflns_point_group_measured_fraction_max 0.982
_diffrn_reflns_theta_full 67.679
_diffrn_reflns_theta_max 75.879
_diffrn_reflns_theta_min 3.285
_diffrn_source 'sealed X-ray tube'
_diffrn_source_type 'SuperNova (Cu) X-ray Source'
_exptl_absorpt_coefficient_mu 0.581
_exptl_absorpt_correction_T_max 0.990
_exptl_absorpt_correction_T_min 0.961
_exptl_absorpt_correction_type gaussian
_exptl_absorpt_process_details
;
CrysAlisPro, Agilent Technologies,
Version 1.171.37.33 (release 27-03-2014 CrysAlis171 .NET)
(compiled Mar 27 2014,17:12:48)
Numerical absorption correction based on gaussian integration over
			a multifaceted crystal model
Empirical absorption correction using spherical harmonics,
 implemented in SCALE3 ABSPACK scaling algorithm.
;
_exptl_crystal_colour yellow
_exptl_crystal_density_diffrn 1.220
_exptl_crystal_description block
_exptl_crystal_F_000 792
_exptl_crystal_preparation ', Luminescent'
_exptl_crystal_recrystallization_method 'Re-crystallisation from solvent: acetone'
_exptl_crystal_size_max 0.2706
_exptl_crystal_size_mid 0.1219
_exptl_crystal_size_min 0.0506
_refine_diff_density_max 0.580
_refine_diff_density_min -0.406
_refine_diff_density_rms 0.074
_refine_ls_extinction_method none
_refine_ls_goodness_of_fit_ref 1.032
_refine_ls_hydrogen_treatment constr
_refine_ls_matrix_type full
_refine_ls_number_parameters 525
_refine_ls_number_reflns 8386
_refine_ls_number_restraints 0
_refine_ls_restrained_S_all 1.032
_refine_ls_R_factor_all 0.0757
_refine_ls_R_factor_gt 0.0690
_refine_ls_shift/su_max 0.000
_refine_ls_shift/su_mean 0.000
_refine_ls_structure_factor_coef Fsqd
_refine_ls_weighting_details 'w=1/[\s^2^(Fo^2^)+(0.1361P)^2^+0.5021P] where P=(Fo^2^+2Fc^2^)/3'
_refine_ls_weighting_scheme calc
_refine_ls_wR_factor_gt 0.1963
_refine_ls_wR_factor_ref 0.2068
_reflns_Friedel_coverage 0.000
_reflns_number_gt 7292
_reflns_number_total 8386
_reflns_threshold_expression 'I > 2\s(I)'
_cod_data_source_file c9dt01332f2.cif
_cod_data_source_block MU86A_acetone_solvate
_cod_original_cell_volume 2049.03(12)
_cod_database_code 7701563
_shelx_space_group_comment
;
The symmetry employed for this shelxl refinement is uniquely defined
by the following loop, which should always be used as a source of
symmetry information in preference to the above space-group names.
They are only intended as comments.
;
_shelxl_version_number 2013-4

loop_
_space_group_symop_operation_xyz
'x, y, z'
'-x, -y, -z'

loop_
_atom_site_label
_atom_site_type_symbol
_atom_site_fract_x
_atom_site_fract_y
_atom_site_fract_z
_atom_site_U_iso_or_equiv
_atom_site_adp_type
_atom_site_occupancy
_atom_site_site_symmetry_order
_atom_site_calc_flag
_atom_site_refinement_flags_posn
_atom_site_refinement_flags_adp
C1 C 0.93353(14) 0.69713(14) 0.32512(14) 0.0289(4) Uani 1 1 d . .
C2 C 0.8870(2) 0.62410(17) 0.41068(17) 0.0418(5) Uani 1 1 d . .
H2 H 0.8539 0.6495 0.4615 0.050 Uiso 1 1 calc R U
C3 C 0.8890(2) 0.51438(19) 0.4219(2) 0.0537(6) Uani 1 1 d . .
H3 H 0.8574 0.4675 0.4797 0.064 Uiso 1 1 calc R U
C4 C 0.9379(2) 0.47451(16) 0.3474(2) 0.0467(6) Uani 1 1 d . .
H4 H 0.9397 0.4010 0.3550 0.056 Uiso 1 1 calc R U
C5 C 0.98399(19) 0.54480(17) 0.26197(19) 0.0433(5) Uani 1 1 d . .
H5 H 1.0168 0.5190 0.2114 0.052 Uiso 1 1 calc R U
C6 C 0.98133(17) 0.65471(16) 0.25134(17) 0.0361(4) Uani 1 1 d . .
H6 H 1.0125 0.7012 0.1931 0.043 Uiso 1 1 calc R U
C7 C 1.01926(14) 0.89311(13) 0.23164(13) 0.0253(3) Uani 1 1 d . .
C8 C 1.13798(15) 0.86163(14) 0.24107(15) 0.0311(4) Uani 1 1 d . .
H8 H 1.1630 0.7995 0.2922 0.037 Uiso 1 1 calc R U
C9 C 1.21906(16) 0.92121(16) 0.17566(16) 0.0355(4) Uani 1 1 d . .
H9 H 1.2971 0.8987 0.1837 0.043 Uiso 1 1 calc R U
C10 C 1.18418(17) 1.01337(16) 0.09902(15) 0.0341(4) Uani 1 1 d . .
H10 H 1.2383 1.0532 0.0553 0.041 Uiso 1 1 calc R U
C11 C 1.06716(17) 1.04615(15) 0.08785(15) 0.0343(4) Uani 1 1 d . .
H11 H 1.0426 1.1082 0.0364 0.041 Uiso 1 1 calc R U
C12 C 0.98720(15) 0.98636(15) 0.15348(14) 0.0304(4) Uani 1 1 d . .
H12 H 0.9093 1.0095 0.1449 0.036 Uiso 1 1 calc R U
C13 C 0.71461(14) 0.84765(14) 0.25636(14) 0.0274(4) Uani 1 1 d . .
C14 C 0.60801(16) 0.83432(16) 0.30515(16) 0.0339(4) Uani 1 1 d . .
H14 H 0.5931 0.8484 0.3650 0.041 Uiso 1 1 calc R U
C16 C 0.54435(17) 0.78144(16) 0.17396(16) 0.0366(4) Uani 1 1 d . .
H16 H 0.4869 0.7601 0.1457 0.044 Uiso 1 1 calc R U
C17 C 0.65177(17) 0.79510(15) 0.12574(15) 0.0341(4) Uani 1 1 d . .
H17 H 0.6661 0.7824 0.0652 0.041 Uiso 1 1 calc R U
C18 C 0.73845(16) 0.82744(14) 0.16659(14) 0.0295(4) Uani 1 1 d . .
H18 H 0.8109 0.8354 0.1346 0.035 Uiso 1 1 calc R U
C19 C 0.52265(16) 0.79955(17) 0.26388(17) 0.0382(4) Uani 1 1 d . .
H19 H 0.4511 0.7886 0.2971 0.046 Uiso 1 1 calc R U
C20 C 0.77606(14) 0.97013(14) 0.32490(14) 0.0277(4) Uani 1 1 d . .
H20 H 0.7053 1.0111 0.3090 0.033 Uiso 1 1 calc R U
C21 C 0.94123(14) 0.92448(14) 0.42767(13) 0.0251(3) Uani 1 1 d . .
C22 C 0.85416(14) 1.00335(14) 0.37843(13) 0.0262(3) Uani 1 1 d . .
C23 C 0.83681(14) 1.10684(14) 0.39104(13) 0.0260(3) Uani 1 1 d . .
H23 H 0.7791 1.1581 0.3576 0.031 Uiso 1 1 calc R U
C24 C 1.00968(14) 0.94764(13) 0.49492(13) 0.0241(3) Uani 1 1 d . .
C25 C 1.09595(14) 0.86776(13) 0.54808(13) 0.0253(3) Uani 1 1 d . .
H25 H 1.1064 0.7989 0.5414 0.030 Uiso 1 1 calc R U
C26 C 0.48963(14) 0.20918(12) 0.17684(12) 0.0237(3) Uani 1 1 d . .
C27 C 0.47537(15) 0.14131(15) 0.12218(15) 0.0307(4) Uani 1 1 d . .
H27 H 0.4024 0.1215 0.1205 0.037 Uiso 1 1 calc R U
C28 C 0.56725(17) 0.10221(15) 0.06995(15) 0.0337(4) Uani 1 1 d . .
H28 H 0.5549 0.0569 0.0344 0.040 Uiso 1 1 calc R U
C29 C 0.67660(16) 0.13083(15) 0.07096(14) 0.0312(4) Uani 1 1 d . .
H29 H 0.7378 0.1058 0.0356 0.037 Uiso 1 1 calc R U
C30 C 0.69380(15) 0.19744(15) 0.12542(15) 0.0317(4) Uani 1 1 d . .
H30 H 0.7671 0.2167 0.1270 0.038 Uiso 1 1 calc R U
C31 C 0.60205(15) 0.23537(13) 0.17748(14) 0.0278(4) Uani 1 1 d . .
H31 H 0.6154 0.2795 0.2139 0.033 Uiso 1 1 calc R U
C32 C 0.36277(14) 0.38454(14) 0.21348(14) 0.0273(4) Uani 1 1 d . .
C33 C 0.30441(18) 0.43055(16) 0.28245(16) 0.0358(4) Uani 1 1 d . .
H33 H 0.2837 0.3853 0.3455 0.043 Uiso 1 1 calc R U
C34 C 0.27677(19) 0.54272(17) 0.25848(19) 0.0434(5) Uani 1 1 d . .
H34 H 0.2387 0.5712 0.3057 0.052 Uiso 1 1 calc R U
C35 C 0.30522(17) 0.61131(15) 0.16606(19) 0.0425(5) Uani 1 1 d . .
H35 H 0.2850 0.6859 0.1500 0.051 Uiso 1 1 calc R U
C36 C 0.36445(18) 0.56885(16) 0.09641(19) 0.0429(5) Uani 1 1 d . .
H36 H 0.3851 0.6149 0.0337 0.052 Uiso 1 1 calc R U
C37 C 0.39289(17) 0.45654(15) 0.12103(15) 0.0347(4) Uani 1 1 d . .
H37 H 0.4333 0.4290 0.0741 0.042 Uiso 1 1 calc R U
C38 C 0.17593(15) 0.25533(13) 0.18319(14) 0.0280(4) Uani 1 1 d . .
C39 C 0.19613(17) 0.30884(14) 0.08237(14) 0.0316(4) Uani 1 1 d . .
H39 H 0.2709 0.3125 0.0547 0.038 Uiso 1 1 calc R U
C40 C 0.10259(19) 0.35686(16) 0.02369(16) 0.0378(4) Uani 1 1 d . .
H40 H 0.1146 0.3913 -0.0442 0.045 Uiso 1 1 calc R U
C41 C -0.00908(18) 0.35349(16) 0.06619(18) 0.0408(5) Uani 1 1 d . .
H41 H -0.0714 0.3851 0.0265 0.049 Uiso 1 1 calc R U
C42 C -0.02727(17) 0.30342(16) 0.16671(18) 0.0383(4) Uani 1 1 d . .
H42 H -0.1017 0.3031 0.1951 0.046 Uiso 1 1 calc R U
C43 C 0.06545(16) 0.25324(15) 0.22594(16) 0.0332(4) Uani 1 1 d . .
H43 H 0.0532 0.2186 0.2937 0.040 Uiso 1 1 calc R U
C44 C 0.26384(15) 0.10139(14) 0.30194(13) 0.0279(4) Uani 1 1 d . .
H44 H 0.2011 0.0663 0.2981 0.033 Uiso 1 1 calc R U
C45 C 0.34919(15) 0.04501(14) 0.37208(13) 0.0270(4) Uani 1 1 d . .
C46 C 0.42387(15) 0.10666(13) 0.39646(13) 0.0258(3) Uani 1 1 d . .
C47 C 0.50035(15) 0.05674(12) 0.47528(13) 0.0254(3) Uani 1 1 d . .
C48 C 0.57565(15) 0.11850(13) 0.50178(13) 0.0276(4) Uani 1 1 d . .
H48 H 0.5744 0.1929 0.4687 0.033 Uiso 1 1 calc R U
C49 C 0.64948(15) 0.06847(14) 0.57560(13) 0.0284(4) Uani 1 1 d . .
H49 H 0.6997 0.1087 0.5921 0.034 Uiso 1 1 calc R U
B1 B 0.93175(16) 0.82315(15) 0.31532(15) 0.0258(4) Uani 1 1 d . .
B2 B 0.38960(16) 0.25449(15) 0.24315(15) 0.0255(4) Uani 1 1 d . .
N1 N 0.80186(12) 0.88443(12) 0.29830(11) 0.0260(3) Uani 1 1 d . .
N2 N 0.27174(13) 0.20042(12) 0.24342(11) 0.0264(3) Uani 1 1 d . .
O1 O 0.95831(10) 0.82783(10) 0.41590(9) 0.0275(3) Uani 1 1 d . .
O2 O 0.42167(11) 0.21289(9) 0.34992(9) 0.0269(3) Uani 1 1 d . .
C50 C 0.6598(2) 0.43424(17) 0.3200(2) 0.0538(7) Uani 1 1 d . .
C51 C 0.6777(3) 0.5015(2) 0.2133(3) 0.0711(9) Uani 1 1 d . .
H51A H 0.7245 0.4587 0.1785 0.107 Uiso 1 1 calc R U
H51B H 0.7155 0.5637 0.2095 0.107 Uiso 1 1 calc R U
H51C H 0.6045 0.5254 0.1834 0.107 Uiso 1 1 calc R U
C52 C 0.5848(3) 0.4857(3) 0.3851(4) 0.0917(12) Uani 1 1 d . .
H52A H 0.5793 0.4346 0.4510 0.137 Uiso 1 1 calc R U
H52B H 0.5095 0.5073 0.3591 0.137 Uiso 1 1 calc R U
H52C H 0.6174 0.5485 0.3871 0.137 Uiso 1 1 calc R U
O3 O 0.70478(16) 0.34132(13) 0.35166(16) 0.0567(5) Uani 1 1 d . .

loop_
_atom_site_aniso_label
_atom_site_aniso_U_11
_atom_site_aniso_U_22
_atom_site_aniso_U_33
_atom_site_aniso_U_23
_atom_site_aniso_U_13
_atom_site_aniso_U_12
C1 0.0254(8) 0.0222(8) 0.0379(10) -0.0061(7) -0.0140(7) 0.0000(6)
C2 0.0519(12) 0.0302(10) 0.0427(11) -0.0075(8) -0.0073(9) -0.0108(8)
C3 0.0698(16) 0.0310(11) 0.0571(15) -0.0039(10) -0.0129(12) -0.0150(10)
C4 0.0491(12) 0.0234(9) 0.0698(16) -0.0130(9) -0.0228(11) -0.0037(8)
C5 0.0407(10) 0.0328(10) 0.0635(14) -0.0239(10) -0.0146(10) 0.0017(8)
C6 0.0360(9) 0.0273(9) 0.0470(11) -0.0142(8) -0.0079(8) -0.0007(7)
C7 0.0269(8) 0.0216(7) 0.0299(9) -0.0103(7) -0.0089(6) -0.0012(6)
C8 0.0283(8) 0.0262(8) 0.0371(10) -0.0076(7) -0.0099(7) 0.0015(6)
C9 0.0248(8) 0.0380(10) 0.0451(11) -0.0152(9) -0.0066(7) -0.0009(7)
C10 0.0336(9) 0.0348(9) 0.0370(10) -0.0132(8) -0.0004(7) -0.0118(7)
C11 0.0385(10) 0.0268(8) 0.0349(10) -0.0047(7) -0.0091(8) -0.0028(7)
C12 0.0261(8) 0.0276(8) 0.0362(10) -0.0080(7) -0.0094(7) 0.0008(6)
C13 0.0245(8) 0.0242(8) 0.0328(9) -0.0072(7) -0.0109(7) 0.0010(6)
C14 0.0282(9) 0.0352(9) 0.0405(10) -0.0143(8) -0.0070(7) -0.0023(7)
C16 0.0322(9) 0.0325(9) 0.0483(12) -0.0144(8) -0.0178(8) -0.0004(7)
C17 0.0397(10) 0.0267(8) 0.0384(10) -0.0117(8) -0.0137(8) -0.0012(7)
C18 0.0295(8) 0.0256(8) 0.0334(9) -0.0085(7) -0.0085(7) -0.0003(6)
C19 0.0252(8) 0.0408(10) 0.0499(12) -0.0149(9) -0.0075(8) -0.0041(7)
C20 0.0233(7) 0.0264(8) 0.0324(9) -0.0081(7) -0.0079(7) 0.0017(6)
C21 0.0235(7) 0.0236(8) 0.0277(8) -0.0072(6) -0.0056(6) -0.0005(6)
C22 0.0236(7) 0.0265(8) 0.0280(8) -0.0077(7) -0.0078(6) 0.0001(6)
C23 0.0231(7) 0.0255(8) 0.0273(8) -0.0057(6) -0.0054(6) 0.0008(6)
C24 0.0217(7) 0.0251(8) 0.0241(8) -0.0055(6) -0.0037(6) -0.0021(6)
C25 0.0242(7) 0.0224(7) 0.0281(8) -0.0066(6) -0.0045(6) -0.0008(6)
C26 0.0273(8) 0.0158(7) 0.0239(8) 0.0001(6) -0.0076(6) -0.0008(5)
C27 0.0276(8) 0.0292(8) 0.0370(10) -0.0114(7) -0.0092(7) -0.0024(6)
C28 0.0359(9) 0.0310(9) 0.0373(10) -0.0151(8) -0.0110(8) 0.0027(7)
C29 0.0290(8) 0.0287(8) 0.0330(9) -0.0079(7) -0.0094(7) 0.0068(6)
C30 0.0262(8) 0.0281(8) 0.0392(10) -0.0077(7) -0.0087(7) -0.0012(6)
C31 0.0300(8) 0.0229(8) 0.0311(9) -0.0080(7) -0.0086(7) -0.0027(6)
C32 0.0249(7) 0.0221(8) 0.0335(9) -0.0063(7) -0.0051(6) -0.0022(6)
C33 0.0392(10) 0.0282(9) 0.0382(10) -0.0094(8) 0.0008(8) -0.0016(7)
C34 0.0415(11) 0.0322(10) 0.0593(14) -0.0210(10) -0.0026(9) 0.0033(8)
C35 0.0323(9) 0.0207(8) 0.0707(15) -0.0101(9) -0.0069(9) 0.0015(7)
C36 0.0375(10) 0.0236(9) 0.0544(13) 0.0033(8) -0.0013(9) 0.0007(7)
C37 0.0348(9) 0.0237(9) 0.0377(10) -0.0011(7) -0.0004(8) 0.0014(7)
C38 0.0285(8) 0.0210(7) 0.0343(9) -0.0074(7) -0.0061(7) -0.0032(6)
C39 0.0348(9) 0.0256(8) 0.0321(9) -0.0051(7) -0.0055(7) -0.0036(7)
C40 0.0456(11) 0.0276(9) 0.0362(10) -0.0025(8) -0.0123(8) -0.0036(8)
C41 0.0378(10) 0.0255(8) 0.0576(13) -0.0081(9) -0.0197(9) -0.0004(7)
C42 0.0286(9) 0.0318(9) 0.0548(13) -0.0130(9) -0.0080(8) -0.0034(7)
C43 0.0319(9) 0.0273(8) 0.0399(10) -0.0084(8) -0.0038(8) -0.0065(7)
C44 0.0292(8) 0.0252(8) 0.0288(9) -0.0066(7) -0.0020(7) -0.0062(6)
C45 0.0306(8) 0.0226(8) 0.0260(8) -0.0044(7) -0.0020(7) -0.0061(6)
C46 0.0309(8) 0.0201(7) 0.0248(8) -0.0046(6) 0.0000(6) -0.0053(6)
C47 0.0301(8) 0.0201(8) 0.0249(8) -0.0051(7) 0.0009(6) -0.0055(6)
C48 0.0329(8) 0.0199(7) 0.0285(9) -0.0046(6) -0.0007(7) -0.0074(6)
C49 0.0320(8) 0.0225(8) 0.0299(9) -0.0056(7) -0.0016(7) -0.0086(6)
B1 0.0249(8) 0.0216(8) 0.0307(10) -0.0073(7) -0.0090(7) 0.0007(6)
B2 0.0281(9) 0.0197(8) 0.0265(9) -0.0029(7) -0.0043(7) -0.0053(6)
N1 0.0236(7) 0.0241(7) 0.0297(7) -0.0066(6) -0.0089(5) -0.0010(5)
N2 0.0281(7) 0.0218(7) 0.0274(7) -0.0048(6) -0.0038(6) -0.0031(5)
O1 0.0282(6) 0.0233(6) 0.0312(7) -0.0081(5) -0.0102(5) 0.0001(4)
O2 0.0338(6) 0.0189(5) 0.0262(6) -0.0033(5) -0.0043(5) -0.0058(4)
C50 0.0387(11) 0.0266(10) 0.100(2) -0.0224(11) -0.0194(12) -0.0011(8)
C51 0.0643(17) 0.0327(12) 0.108(3) -0.0067(14) -0.0289(17) -0.0019(11)
C52 0.070(2) 0.075(2) 0.142(4) -0.056(2) -0.004(2) 0.0075(17)
O3 0.0541(10) 0.0258(7) 0.0897(14) -0.0151(8) -0.0179(9) -0.0032(6)

loop_
_atom_type_symbol
_atom_type_description
_atom_type_scat_dispersion_real
_atom_type_scat_dispersion_imag
_atom_type_scat_source
C C 0.0181 0.0091 'International Tables Vol C Tables 4.2.6.8 and 6.1.1.4'
H H 0.0000 0.0000 'International Tables Vol C Tables 4.2.6.8 and 6.1.1.4'
B B 0.0090 0.0039 'International Tables Vol C Tables 4.2.6.8 and 6.1.1.4'
N N 0.0311 0.0180 'International Tables Vol C Tables 4.2.6.8 and 6.1.1.4'
O O 0.0492 0.0322 'International Tables Vol C Tables 4.2.6.8 and 6.1.1.4'

loop_
_exptl_crystal_face_index_h
_exptl_crystal_face_index_k
_exptl_crystal_face_index_l
_exptl_crystal_face_perp_dist
_exptl_oxdiff_crystal_face_indexfrac_h
_exptl_oxdiff_crystal_face_indexfrac_k
_exptl_oxdiff_crystal_face_indexfrac_l
_exptl_oxdiff_crystal_face_x
_exptl_oxdiff_crystal_face_y
_exptl_oxdiff_crystal_face_z
0 3 9 0.0473 0.0275 2.9743 8.9974 0.2243 0.9220 0.2252
-7 3 1 0.1279 -7.0022 2.9752 1.0527 -0.0132 -0.0299 1.0342
0 -8 -1 0.0286 0.0213 -7.9983 -1.0329 0.8348 -0.2587 -0.4227
0 8 1 0.0220 -0.0213 7.9983 1.0329 -0.8348 0.2587 0.4227
0 -3 7 0.0496 0.0383 -3.0208 6.9749 0.7725 0.6084 -0.1015
-6 1 4 0.1144 -5.9840 0.9694 4.0329 0.3607 0.2430 0.8293
-6 -5 -6 0.1056 -6.0061 -5.0025 -5.9758 0.4105 -0.8359 0.4408
7 -1 1 0.1166 7.0041 -0.9807 0.9525 -0.0865 0.2620 -0.9150
0 -3 -9 0.0676 -0.0275 -2.9743 -8.9974 -0.2243 -0.9220 -0.2252

loop_
_geom_angle_atom_site_label_1
_geom_angle_atom_site_label_2
_geom_angle_atom_site_label_3
_geom_angle
_geom_angle_site_symmetry_1
_geom_angle_site_symmetry_3
C6 C1 C2 116.65(18) . .
C6 C1 B1 122.96(17) . .
C2 C1 B1 120.39(18) . .
C3 C2 C1 121.7(2) . .
C3 C2 H2 119.2 . .
C1 C2 H2 119.2 . .
C4 C3 C2 120.3(2) . .
C4 C3 H3 119.8 . .
C2 C3 H3 119.8 . .
C5 C4 C3 119.3(2) . .
C5 C4 H4 120.4 . .
C3 C4 H4 120.4 . .
C4 C5 C6 120.0(2) . .
C4 C5 H5 120.0 . .
C6 C5 H5 120.0 . .
C1 C6 C5 122.1(2) . .
C1 C6 H6 118.9 . .
C5 C6 H6 118.9 . .
C12 C7 C8 116.53(17) . .
C12 C7 B1 125.32(15) . .
C8 C7 B1 118.05(15) . .
C9 C8 C7 121.60(17) . .
C9 C8 H8 119.2 . .
C7 C8 H8 119.2 . .
C10 C9 C8 120.31(17) . .
C10 C9 H9 119.8 . .
C8 C9 H9 119.8 . .
C9 C10 C11 119.26(18) . .
C9 C10 H10 120.4 . .
C11 C10 H10 120.4 . .
C12 C11 C10 119.96(17) . .
C12 C11 H11 120.0 . .
C10 C11 H11 120.0 . .
C11 C12 C7 122.34(16) . .
C11 C12 H12 118.8 . .
C7 C12 H12 118.8 . .
C14 C13 C18 121.11(17) . .
C14 C13 N1 119.41(17) . .
C18 C13 N1 119.48(16) . .
C13 C14 C19 119.45(19) . .
C13 C14 H14 120.3 . .
C19 C14 H14 120.3 . .
C19 C16 C17 119.93(18) . .
C19 C16 H16 120.0 . .
C17 C16 H16 120.0 . .
C16 C17 C18 120.87(19) . .
C16 C17 H17 119.6 . .
C18 C17 H17 119.6 . .
C17 C18 C13 118.59(18) . .
C17 C18 H18 120.7 . .
C13 C18 H18 120.7 . .
C16 C19 C14 120.03(19) . .
C16 C19 H19 120.0 . .
C14 C19 H19 120.0 . .
N1 C20 C22 121.39(15) . .
N1 C20 H20 119.3 . .
C22 C20 H20 119.3 . .
O1 C21 C22 121.27(15) . .
O1 C21 C24 119.21(14) . .
C22 C21 C24 119.48(15) . .
C21 C22 C23 120.92(16) . .
C21 C22 C20 117.18(15) . .
C23 C22 C20 121.50(15) . .
C25 C23 C22 120.60(15) 2_776 .
C25 C23 H23 119.7 2_776 .
C22 C23 H23 119.7 . .
C24 C24 C25 121.58(19) 2_776 .
C24 C24 C21 117.90(18) 2_776 .
C25 C24 C21 120.50(15) . .
C23 C25 C24 119.43(15) 2_776 .
C23 C25 H25 120.3 2_776 .
C24 C25 H25 120.3 . .
C27 C26 C31 116.33(16) . .
C27 C26 B2 125.61(15) . .
C31 C26 B2 117.98(15) . .
C26 C27 C28 122.10(16) . .
C26 C27 H27 119.0 . .
C28 C27 H27 119.0 . .
C29 C28 C27 120.11(18) . .
C29 C28 H28 119.9 . .
C27 C28 H28 119.9 . .
C28 C29 C30 119.18(18) . .
C28 C29 H29 120.4 . .
C30 C29 H29 120.4 . .
C31 C30 C29 120.25(16) . .
C31 C30 H30 119.9 . .
C29 C30 H30 119.9 . .
C30 C31 C26 122.02(16) . .
C30 C31 H31 119.0 . .
C26 C31 H31 119.0 . .
C37 C32 C33 116.60(17) . .
C37 C32 B2 123.62(17) . .
C33 C32 B2 119.76(16) . .
C34 C33 C32 121.41(19) . .
C34 C33 H33 119.3 . .
C32 C33 H33 119.3 . .
C35 C34 C33 120.6(2) . .
C35 C34 H34 119.7 . .
C33 C34 H34 119.7 . .
C34 C35 C36 119.58(18) . .
C34 C35 H35 120.2 . .
C36 C35 H35 120.2 . .
C35 C36 C37 119.6(2) . .
C35 C36 H36 120.2 . .
C37 C36 H36 120.2 . .
C32 C37 C36 122.16(19) . .
C32 C37 H37 118.9 . .
C36 C37 H37 118.9 . .
C43 C38 C39 121.07(17) . .
C43 C38 N2 119.71(17) . .
C39 C38 N2 119.22(16) . .
C40 C39 C38 118.84(18) . .
C40 C39 H39 120.6 . .
C38 C39 H39 120.6 . .
C39 C40 C41 120.3(2) . .
C39 C40 H40 119.9 . .
C41 C40 H40 119.9 . .
C42 C41 C40 120.12(18) . .
C42 C41 H41 119.9 . .
C40 C41 H41 119.9 . .
C41 C42 C43 120.18(19) . .
C41 C42 H42 119.9 . .
C43 C42 H42 119.9 . .
C38 C43 C42 119.48(19) . .
C38 C43 H43 120.3 . .
C42 C43 H43 120.3 . .
N2 C44 C45 121.66(16) . .
N2 C44 H44 119.2 . .
C45 C44 H44 119.2 . .
C46 C45 C49 120.31(16) . 2_656
C46 C45 C44 117.91(15) . .
C49 C45 C44 121.39(16) 2_656 .
O2 C46 C45 120.93(16) . .
O2 C46 C47 118.78(15) . .
C45 C46 C47 120.23(15) . .
C47 C47 C48 121.5(2) 2_656 .
C47 C47 C46 117.6(2) 2_656 .
C48 C47 C46 120.91(15) . .
C49 C48 C47 119.72(15) . .
C49 C48 H48 120.1 . .
C47 C48 H48 120.1 . .
C48 C49 C45 120.63(16) . 2_656
C48 C49 H49 119.7 . .
C45 C49 H49 119.7 2_656 .
O1 B1 C1 107.54(14) . .
O1 B1 C7 108.70(14) . .
C1 B1 C7 116.63(15) . .
O1 B1 N1 103.42(13) . .
C1 B1 N1 110.54(13) . .
C7 B1 N1 109.16(13) . .
O2 B2 C32 107.02(14) . .
O2 B2 C26 109.00(13) . .
C32 B2 C26 116.64(14) . .
O2 B2 N2 104.31(13) . .
C32 B2 N2 109.92(13) . .
C26 B2 N2 109.22(14) . .
C20 N1 C13 118.59(14) . .
C20 N1 B1 118.00(14) . .
C13 N1 B1 123.40(14) . .
C44 N2 C38 117.95(15) . .
C44 N2 B2 117.84(14) . .
C38 N2 B2 124.21(13) . .
C21 O1 B1 116.40(13) . .
C46 O2 B2 117.32(14) . .
O3 C50 C52 121.6(3) . .
O3 C50 C51 121.1(3) . .
C52 C50 C51 117.3(3) . .
C50 C51 H51A 109.5 . .
C50 C51 H51B 109.5 . .
H51A C51 H51B 109.5 . .
C50 C51 H51C 109.5 . .
H51A C51 H51C 109.5 . .
H51B C51 H51C 109.5 . .
C50 C52 H52A 109.5 . .
C50 C52 H52B 109.5 . .
H52A C52 H52B 109.5 . .
C50 C52 H52C 109.5 . .
H52A C52 H52C 109.5 . .
H52B C52 H52C 109.5 . .

loop_
_geom_bond_atom_site_label_1
_geom_bond_atom_site_label_2
_geom_bond_distance
_geom_bond_site_symmetry_2
C1 C6 1.392(3) .
C1 C2 1.396(3) .
C1 B1 1.608(2) .
C2 C3 1.390(3) .
C2 H2 0.9300 .
C3 C4 1.385(4) .
C3 H3 0.9300 .
C4 C5 1.377(4) .
C4 H4 0.9300 .
C5 C6 1.393(3) .
C5 H5 0.9300 .
C6 H6 0.9300 .
C7 C12 1.390(2) .
C7 C8 1.405(2) .
C7 B1 1.619(3) .
C8 C9 1.392(3) .
C8 H8 0.9300 .
C9 C10 1.378(3) .
C9 H9 0.9300 .
C10 C11 1.391(3) .
C10 H10 0.9300 .
C11 C12 1.385(3) .
C11 H11 0.9300 .
C12 H12 0.9300 .
C13 C14 1.379(3) .
C13 C18 1.391(3) .
C13 N1 1.435(2) .
C14 C19 1.397(3) .
C14 H14 0.9300 .
C16 C19 1.378(3) .
C16 C17 1.385(3) .
C16 H16 0.9300 .
C17 C18 1.388(3) .
C17 H17 0.9300 .
C18 H18 0.9300 .
C19 H19 0.9300 .
C20 N1 1.293(2) .
C20 C22 1.433(2) .
C20 H20 0.9300 .
C21 O1 1.320(2) .
C21 C22 1.406(2) .
C21 C24 1.430(2) .
C22 C23 1.413(2) .
C23 C25 1.365(2) 2_776
C23 H23 0.9300 .
C24 C24 1.415(3) 2_776
C24 C25 1.425(2) .
C25 C23 1.365(2) 2_776
C25 H25 0.9300 .
C26 C27 1.395(2) .
C26 C31 1.405(2) .
C26 B2 1.620(3) .
C27 C28 1.397(3) .
C27 H27 0.9300 .
C28 C29 1.383(3) .
C28 H28 0.9300 .
C29 C30 1.388(3) .
C29 H29 0.9300 .
C30 C31 1.388(3) .
C30 H30 0.9300 .
C31 H31 0.9300 .
C32 C37 1.391(3) .
C32 C33 1.404(3) .
C32 B2 1.609(2) .
C33 C34 1.395(3) .
C33 H33 0.9300 .
C34 C35 1.369(3) .
C34 H34 0.9300 .
C35 C36 1.389(3) .
C35 H35 0.9300 .
C36 C37 1.397(3) .
C36 H36 0.9300 .
C37 H37 0.9300 .
C38 C43 1.383(3) .
C38 C39 1.390(3) .
C38 N2 1.438(2) .
C39 C40 1.391(3) .
C39 H39 0.9300 .
C40 C41 1.394(3) .
C40 H40 0.9300 .
C41 C42 1.376(3) .
C41 H41 0.9300 .
C42 C43 1.392(3) .
C42 H42 0.9300 .
C43 H43 0.9300 .
C44 N2 1.300(2) .
C44 C45 1.430(2) .
C44 H44 0.9300 .
C45 C46 1.400(2) .
C45 C49 1.424(2) 2_656
C46 O2 1.327(2) .
C46 C47 1.426(2) .
C47 C47 1.420(3) 2_656
C47 C48 1.421(2) .
C48 C49 1.358(3) .
C48 H48 0.9300 .
C49 C45 1.425(2) 2_656
C49 H49 0.9300 .
B1 O1 1.517(2) .
B1 N1 1.626(2) .
B2 O2 1.503(2) .
B2 N2 1.630(2) .
C50 O3 1.216(3) .
C50 C52 1.488(5) .
C50 C51 1.498(5) .
C51 H51A 0.9600 .
C51 H51B 0.9600 .
C51 H51C 0.9600 .
C52 H52A 0.9600 .
C52 H52B 0.9600 .
C52 H52C 0.9600 .

loop_
_geom_torsion_atom_site_label_1
_geom_torsion_atom_site_label_2
_geom_torsion_atom_site_label_3
_geom_torsion_atom_site_label_4
_geom_torsion
_geom_torsion_site_symmetry_1
_geom_torsion_site_symmetry_4
C6 C1 C2 C3 0.4(3) . .
B1 C1 C2 C3 -179.0(2) . .
C1 C2 C3 C4 0.0(4) . .
C2 C3 C4 C5 -0.3(4) . .
C3 C4 C5 C6 0.2(3) . .
C2 C1 C6 C5 -0.6(3) . .
B1 C1 C6 C5 178.78(17) . .
C4 C5 C6 C1 0.3(3) . .
C12 C7 C8 C9 0.3(3) . .
B1 C7 C8 C9 -176.17(17) . .
C7 C8 C9 C10 -0.2(3) . .
C8 C9 C10 C11 0.0(3) . .
C9 C10 C11 C12 0.1(3) . .
C10 C11 C12 C7 0.0(3) . .
C8 C7 C12 C11 -0.2(3) . .
B1 C7 C12 C11 175.99(17) . .
C18 C13 C14 C19 0.2(3) . .
N1 C13 C14 C19 179.37(16) . .
C19 C16 C17 C18 -0.3(3) . .
C16 C17 C18 C13 -1.0(3) . .
C14 C13 C18 C17 1.1(3) . .
N1 C13 C18 C17 -178.07(15) . .
C17 C16 C19 C14 1.6(3) . .
C13 C14 C19 C16 -1.6(3) . .
O1 C21 C22 C23 -179.68(16) . .
C24 C21 C22 C23 2.9(3) . .
O1 C21 C22 C20 7.4(3) . .
C24 C21 C22 C20 -170.02(16) . .
N1 C20 C22 C21 -19.5(3) . .
N1 C20 C22 C23 167.69(17) . .
C21 C22 C23 C25 -0.4(3) . 2_776
C20 C22 C23 C25 172.21(17) . 2_776
O1 C21 C24 C24 179.27(18) . 2_776
C22 C21 C24 C24 -3.2(3) . 2_776
O1 C21 C24 C25 0.5(3) . .
C22 C21 C24 C25 178.00(16) . .
C24 C24 C25 C23 -1.2(3) 2_776 2_776
C21 C24 C25 C23 177.51(16) . 2_776
C31 C26 C27 C28 -0.6(3) . .
B2 C26 C27 C28 -177.39(16) . .
C26 C27 C28 C29 -0.3(3) . .
C27 C28 C29 C30 0.8(3) . .
C28 C29 C30 C31 -0.5(3) . .
C29 C30 C31 C26 -0.5(3) . .
C27 C26 C31 C30 1.0(2) . .
B2 C26 C31 C30 178.00(15) . .
C37 C32 C33 C34 0.9(3) . .
B2 C32 C33 C34 -178.18(18) . .
C32 C33 C34 C35 0.6(3) . .
C33 C34 C35 C36 -1.5(3) . .
C34 C35 C36 C37 0.9(3) . .
C33 C32 C37 C36 -1.5(3) . .
B2 C32 C37 C36 177.54(18) . .
C35 C36 C37 C32 0.7(3) . .
C43 C38 C39 C40 -2.7(3) . .
N2 C38 C39 C40 176.68(16) . .
C38 C39 C40 C41 1.6(3) . .
C39 C40 C41 C42 0.6(3) . .
C40 C41 C42 C43 -1.8(3) . .
C39 C38 C43 C42 1.5(3) . .
N2 C38 C43 C42 -177.88(16) . .
C41 C42 C43 C38 0.8(3) . .
N2 C44 C45 C46 17.5(3) . .
N2 C44 C45 C49 -169.63(17) . 2_656
C49 C45 C46 O2 -178.41(16) 2_656 .
C44 C45 C46 O2 -5.4(3) . .
C49 C45 C46 C47 -1.3(3) 2_656 .
C44 C45 C46 C47 171.72(16) . .
O2 C46 C47 C47 179.09(18) . 2_656
C45 C46 C47 C47 1.9(3) . 2_656
O2 C46 C47 C48 -2.0(3) . .
C45 C46 C47 C48 -179.19(16) . .
C47 C47 C48 C49 0.4(3) 2_656 .
C46 C47 C48 C49 -178.49(17) . .
C47 C48 C49 C45 -1.1(3) . 2_656
C6 C1 B1 O1 -139.62(17) . .
C2 C1 B1 O1 39.7(2) . .
C6 C1 B1 C7 -17.3(2) . .
C2 C1 B1 C7 162.02(17) . .
C6 C1 B1 N1 108.15(19) . .
C2 C1 B1 N1 -72.5(2) . .
C12 C7 B1 O1 -116.45(18) . .
C8 C7 B1 O1 59.66(19) . .
C12 C7 B1 C1 121.84(18) . .
C8 C7 B1 C1 -62.1(2) . .
C12 C7 B1 N1 -4.3(2) . .
C8 C7 B1 N1 171.81(15) . .
C37 C32 B2 O2 142.20(17) . .
C33 C32 B2 O2 -38.8(2) . .
C37 C32 B2 C26 19.9(2) . .
C33 C32 B2 C26 -161.06(16) . .
C37 C32 B2 N2 -105.10(19) . .
C33 C32 B2 N2 73.9(2) . .
C27 C26 B2 O2 117.98(17) . .
C31 C26 B2 O2 -58.72(18) . .
C27 C26 B2 C32 -120.76(18) . .
C31 C26 B2 C32 62.5(2) . .
C27 C26 B2 N2 4.6(2) . .
C31 C26 B2 N2 -172.11(14) . .
C22 C20 N1 C13 172.10(16) . .
C22 C20 N1 B1 -7.3(3) . .
C14 C13 N1 C20 -50.3(2) . .
C18 C13 N1 C20 128.82(18) . .
C14 C13 N1 B1 129.02(18) . .
C18 C13 N1 B1 -51.8(2) . .
O1 B1 N1 C20 40.0(2) . .
C1 B1 N1 C20 154.89(16) . .
C7 B1 N1 C20 -75.6(2) . .
O1 B1 N1 C13 -139.31(16) . .
C1 B1 N1 C13 -24.5(2) . .
C7 B1 N1 C13 105.10(18) . .
C45 C44 N2 C38 -173.08(16) . .
C45 C44 N2 B2 6.8(3) . .
C43 C38 N2 C44 47.7(2) . .
C39 C38 N2 C44 -131.69(18) . .
C43 C38 N2 B2 -132.24(18) . .
C39 C38 N2 B2 48.4(2) . .
O2 B2 N2 C44 -37.7(2) . .
C32 B2 N2 C44 -152.09(16) . .
C26 B2 N2 C44 78.76(19) . .
O2 B2 N2 C38 142.24(15) . .
C32 B2 N2 C38 27.8(2) . .
C26 B2 N2 C38 -101.35(18) . .
C22 C21 O1 B1 31.6(2) . .
C24 C21 O1 B1 -150.95(16) . .
C1 B1 O1 C21 -168.63(14) . .
C7 B1 O1 C21 64.27(18) . .
N1 B1 O1 C21 -51.65(18) . .
C45 C46 O2 B2 -31.6(2) . .
C47 C46 O2 B2 151.19(16) . .
C32 B2 O2 C46 166.18(14) . .
C26 B2 O2 C46 -66.86(18) . .
N2 B2 O2 C46 49.71(18) . .
